data_4337447
loop_
_publ_author_name
'Setifi, Fatima'
'Milin, Eric'
'Charles, Catherine'
'Th\'etiot, Franck'
'Triki, Smail'
'G\'omez-Garc\'ia, Carlos J'

_publ_section_title
;
 Spin crossover iron(II) coordination polymer chains: syntheses,
 structures, and magnetic characterizations of [Fe(aqin)2(\m2-M(CN)4)] (M
 = Ni(II), Pt(II), aqin = quinolin-8-amine).
;
_journal_issue 1
_journal_name_full 'Inorganic chemistry'
_journal_page_first 97
_journal_page_last 104
_journal_paper_doi 10.1021/ic401721x
_journal_volume 53
_journal_year 2014
_chemical_formula_sum 'C22 H16 Fe N8 Pt'
_chemical_formula_weight 643.37
_chemical_name_systematic
;
 ?
;
_space_group_IT_number 14
_symmetry_cell_setting monoclinic
_symmetry_space_group_name_Hall '-P 2ybc'
_symmetry_space_group_name_H-M 'P 1 21/c 1'
_atom_sites_solution_hydrogens geom
_atom_sites_solution_primary direct
_atom_sites_solution_secondary difmap
_audit_conform_dict_location ftp://ftp.iucr.org/pub/cif_core.dic
_audit_conform_dict_name cif_core.dic
_audit_conform_dict_version 2.4
_audit_creation_date 2013-01-25T16:18:11-00:00
_audit_creation_method 'WinGX routine CIF_UPDATE'
_cell_angle_alpha 90
_cell_angle_beta 101.124(3)
_cell_angle_gamma 90
_cell_formula_units_Z 2
_cell_length_a 9.0290(2)
_cell_length_b 12.0904(3)
_cell_length_c 9.8107(3)
_cell_measurement_reflns_used 5799
_cell_measurement_temperature 120(2)
_cell_measurement_theta_max 31.5946
_cell_measurement_theta_min 2.8037
_cell_volume 1050.86(5)
_computing_cell_refinement
;
        CrysAlis RED, Oxford Diffraction Ltd.,
        Version 1.171.33.52 (release 06-11-2009 CrysAlis171 .NET)
        (compiled Nov  6 2009,16:24:50)
;
_computing_data_collection
;
        CrysAlis CCD, Oxford Diffraction Ltd.,
        Version 1.171.33.52 (release 06-11-2009 CrysAlis171 .NET)
        (compiled Nov  6 2009,16:24:50)
;
_computing_data_reduction
;
        CrysAlis RED, Oxford Diffraction Ltd.,
        Version 1.171.33.52 (release 06-11-2009 CrysAlis171 .NET)
        (compiled Nov  6 2009,16:24:50)
;
_computing_structure_refinement 'SHELXL-97 (Sheldrick, 2008)'
_diffrn_ambient_temperature 120(2)
_diffrn_detector_area_resol_mean 8.3622
_diffrn_measured_fraction_theta_full 0.998
_diffrn_measured_fraction_theta_max 0.998
_diffrn_measurement_device_type 'Xcalibur 2 CCD Oxford Diffraction'
_diffrn_measurement_method 'omega scan'
_diffrn_orient_matrix_UB_11 0.0068624964
_diffrn_orient_matrix_UB_12 -0.0268778004
_diffrn_orient_matrix_UB_13 0.070863921
_diffrn_orient_matrix_UB_21 0.0187032483
_diffrn_orient_matrix_UB_22 -0.0496847662
_diffrn_orient_matrix_UB_23 -0.0327556496
_diffrn_orient_matrix_UB_31 0.0710241507
_diffrn_orient_matrix_UB_32 0.0157335318
_diffrn_orient_matrix_UB_33 0.0178434208
_diffrn_radiation_monochromator graphite
_diffrn_radiation_type MoK\a
_diffrn_radiation_wavelength 0.71073
_diffrn_reflns_av_R_equivalents 0.023
_diffrn_reflns_av_unetI/netI 0.024
_diffrn_reflns_limit_h_max 12
_diffrn_reflns_limit_h_min -12
_diffrn_reflns_limit_k_max 17
_diffrn_reflns_limit_k_min -17
_diffrn_reflns_limit_l_max 10
_diffrn_reflns_limit_l_min -13
_diffrn_reflns_number 10188
_diffrn_reflns_theta_full 30
_diffrn_reflns_theta_max 30
_diffrn_reflns_theta_min 3.28
_exptl_absorpt_coefficient_mu 7.367
_exptl_absorpt_correction_T_max 1
_exptl_absorpt_correction_T_min 0.5848
_exptl_absorpt_correction_type multi-scan
_exptl_absorpt_process_details
;
        CrysAlis RED, Oxford Diffraction Ltd.,
        Version 1.171.33.52 (release 06-11-2009 CrysAlis171 .NET)
        (compiled Nov  6 2009,16:24:50)
        Empirical absorption correction using spherical harmonics,
 implemented in SCALE3 ABSPACK scaling algorithm.
;
_exptl_crystal_colour red
_exptl_crystal_density_diffrn 2.033
_exptl_crystal_density_meas ?
_exptl_crystal_density_method 'not measured'
_exptl_crystal_description prism
_exptl_crystal_F_000 616
_exptl_crystal_size_max 0.16
_exptl_crystal_size_mid 0.15
_exptl_crystal_size_min 0.08
_refine_diff_density_max 1.371
_refine_diff_density_min -0.442
_refine_diff_density_rms 0.133
_refine_ls_extinction_method none
_refine_ls_goodness_of_fit_ref 1.125
_refine_ls_hydrogen_treatment noref
_refine_ls_matrix_type full
_refine_ls_number_parameters 148
_refine_ls_number_reflns 3057
_refine_ls_number_restraints 0
_refine_ls_restrained_S_all 1.125
_refine_ls_R_factor_all 0.0342
_refine_ls_R_factor_gt 0.0186
_refine_ls_shift/su_max 0
_refine_ls_shift/su_mean 0
_refine_ls_structure_factor_coef Fsqd
_refine_ls_weighting_details 'calc w=1/[\s^2^(Fo^2^)+(0.0235P)^2^+0.1998P] where P=(Fo^2^+2Fc^2^)/3'
_refine_ls_weighting_scheme calc
_refine_ls_wR_factor_gt 0.048
_refine_ls_wR_factor_ref 0.0504
_reflns_number_gt 2094
_reflns_number_total 3057
_reflns_threshold_expression >2\s(I)
_cod_data_source_file ic401721x_si_003.cif
_cod_data_source_block Fe(amq)2(Pt(CN)4-120K
_cod_depositor_comments
;
The following automatic conversions were performed:

'_exptl_crystal_density_meas' value 'not measured' was changed to '?'
- the value is perceived as not measured.

Automatic conversion script
Id: cif_fix_values 3008 2015-01-20 13:52:24Z robertas 
;
_cod_original_sg_symbol_H-M P21/c
_cod_database_code 4337447

loop_
_symmetry_equiv_pos_as_xyz
'x, y, z'
'-x, y+1/2, -z+1/2'
'-x, -y, -z'
'x, -y-1/2, z-1/2'

loop_
_atom_site_label
_atom_site_type_symbol
_atom_site_fract_x
_atom_site_fract_y
_atom_site_fract_z
_atom_site_U_iso_or_equiv
_atom_site_adp_type
_atom_site_occupancy
_atom_site_symmetry_multiplicity
_atom_site_calc_flag
_atom_site_refinement_flags
Pt Pt 0 0 0 0.01139(5) Uani 1 2 d S
Fe Fe 0 0 0.5 0.01058(10) Uani 1 2 d S
C11 C 0.1248(3) -0.1265(2) -0.0428(3) 0.0157(6) Uani 1 1 d .
N4 N 0.1949(3) -0.1970(2) -0.0748(3) 0.0232(6) Uani 1 1 d .
N1 N 0.1656(3) 0.1067(2) 0.4910(3) 0.0149(5) Uani 1 1 d .
C9 C 0.3023(3) 0.0753(2) 0.5687(3) 0.0154(6) Uani 1 1 d .
C4 C 0.4325(3) 0.1410(3) 0.5840(3) 0.0171(6) Uani 1 1 d .
C3 C 0.4216(4) 0.2407(2) 0.5052(4) 0.0204(7) Uani 1 1 d .
H3 H 0.5055 0.2861 0.509 0.024 Uiso 1 1 calc R
C1 C 0.1602(4) 0.2009(3) 0.4216(3) 0.0202(7) Uani 1 1 d .
H1 H 0.0686 0.2235 0.3684 0.024 Uiso 1 1 calc R
C2 C 0.2887(4) 0.2683(3) 0.4256(4) 0.0219(7) Uani 1 1 d .
H2 H 0.281 0.3325 0.3724 0.026 Uiso 1 1 calc R
C8 C 0.3082(3) -0.0291(2) 0.6340(3) 0.0150(6) Uani 1 1 d .
C6 C 0.5672(3) 0.0060(3) 0.7417(3) 0.0239(6) Uani 1 1 d .
H6 H 0.6537 -0.0161 0.8033 0.029 Uiso 1 1 calc R
C7 C 0.4371(4) -0.0631(3) 0.7194(3) 0.0200(7) Uani 1 1 d .
H7 H 0.4402 -0.1315 0.7631 0.024 Uiso 1 1 calc R
C5 C 0.5660(4) 0.1040(3) 0.6739(3) 0.0216(7) Uani 1 1 d .
H5 H 0.653 0.1471 0.6863 0.026 Uiso 1 1 calc R
N2 N 0.1723(3) -0.0959(2) 0.5991(3) 0.0139(5) Uani 1 1 d .
H2A H 0.1487 -0.1243 0.677 0.017 Uiso 1 1 calc R
H2B H 0.188 -0.1523 0.5438 0.017 Uiso 1 1 calc R
N3 N 0.0196(3) -0.0499(2) 0.3154(2) 0.0145(5) Uani 1 1 d .
C10 C 0.0185(3) -0.0422(3) 0.1988(3) 0.0142(6) Uani 1 1 d .

loop_
_atom_site_aniso_label
_atom_site_aniso_U_11
_atom_site_aniso_U_22
_atom_site_aniso_U_33
_atom_site_aniso_U_23
_atom_site_aniso_U_13
_atom_site_aniso_U_12
Pt 0.01432(7) 0.01156(7) 0.00858(7) -0.00007(8) 0.00296(5) 0.00144(8)
Fe 0.0123(2) 0.0115(2) 0.0080(2) 0.0007(3) 0.00228(18) -0.0011(3)
C11 0.0199(15) 0.0160(14) 0.0113(13) 0.0039(11) 0.0035(12) 0.0005(12)
N4 0.0260(15) 0.0194(14) 0.0260(15) 0.0037(12) 0.0092(12) 0.0055(12)
N1 0.0175(12) 0.0148(12) 0.0123(12) -0.0003(10) 0.0024(10) -0.0013(10)
C9 0.0179(15) 0.0152(14) 0.0134(14) -0.0024(12) 0.0038(12) 0.0008(12)
C4 0.0184(15) 0.0184(15) 0.0155(14) -0.0044(12) 0.0060(12) -0.0035(12)
C3 0.0208(17) 0.0179(16) 0.0235(18) -0.0024(12) 0.0071(14) -0.0065(12)
C1 0.0216(16) 0.0166(15) 0.0219(16) 0.0015(13) 0.0025(13) -0.0005(13)
C2 0.0277(19) 0.0139(14) 0.0250(18) 0.0044(13) 0.0073(15) -0.0025(14)
C8 0.0160(14) 0.0165(15) 0.0133(14) -0.0031(11) 0.0049(11) -0.0021(10)
C6 0.0153(13) 0.0321(17) 0.0224(15) 0.0036(18) -0.0010(11) 0.0012(17)
C7 0.0183(16) 0.0242(17) 0.0170(15) 0.0032(13) 0.0023(13) 0.0015(13)
C5 0.0168(15) 0.0251(16) 0.0223(16) -0.0002(14) 0.0019(13) -0.0071(13)
N2 0.0177(12) 0.0129(11) 0.0117(12) 0.0002(10) 0.0045(10) -0.0017(10)
N3 0.0161(12) 0.0136(12) 0.0136(12) -0.0006(10) 0.0021(10) 0.0013(10)
C10 0.0156(14) 0.0101(11) 0.0166(14) -0.0015(12) 0.0026(11) 0.0013(11)

loop_
_atom_type_symbol
_atom_type_description
_atom_type_scat_dispersion_real
_atom_type_scat_dispersion_imag
_atom_type_scat_source
C C 0.0033 0.0016 'International Tables Vol C Tables 4.2.6.8 and 6.1.1.4'
H H 0 0 'International Tables Vol C Tables 4.2.6.8 and 6.1.1.4'
N N 0.0061 0.0033 'International Tables Vol C Tables 4.2.6.8 and 6.1.1.4'
Fe Fe 0.3463 0.8444 'International Tables Vol C Tables 4.2.6.8 and 6.1.1.4'
Pt Pt -1.7033 8.3905 'International Tables Vol C Tables 4.2.6.8 and 6.1.1.4'

loop_
_geom_angle_atom_site_label_1
_geom_angle_atom_site_label_2
_geom_angle_atom_site_label_3
_geom_angle
_geom_angle_site_symmetry_1
_geom_angle_site_symmetry_3
C10 Pt C10 180.0(2) 3 .
C10 Pt C11 93.78(12) 3 3
C10 Pt C11 86.22(12) . 3
C10 Pt C11 86.22(12) 3 .
C10 Pt C11 93.78(12) . .
C11 Pt C11 180.0(2) 3 .
N3 Fe N3 180 3_556 .
N3 Fe N1 92.54(10) 3_556 .
N3 Fe N1 87.46(10) . .
N3 Fe N1 87.46(10) 3_556 3_556
N3 Fe N1 92.54(10) . 3_556
N1 Fe N1 180.00(11) . 3_556
N3 Fe N2 93.98(10) 3_556 3_556
N3 Fe N2 86.02(10) . 3_556
N1 Fe N2 96.98(10) . 3_556
N1 Fe N2 83.02(10) 3_556 3_556
N3 Fe N2 86.02(10) 3_556 .
N3 Fe N2 93.98(10) . .
N1 Fe N2 83.02(10) . .
N1 Fe N2 96.98(10) 3_556 .
N2 Fe N2 180 3_556 .
N4 C11 Pt 176.2(3) . .
C1 N1 C9 117.6(3) . .
C1 N1 Fe 128.9(2) . .
C9 N1 Fe 113.5(2) . .
N1 C9 C4 123.2(3) . .
N1 C9 C8 116.8(3) . .
C4 C9 C8 120.0(3) . .
C9 C4 C5 118.7(3) . .
C9 C4 C3 116.9(3) . .
C5 C4 C3 124.4(3) . .
C2 C3 C4 119.1(3) . .
C2 C3 H3 120.4 . .
C4 C3 H3 120.4 . .
N1 C1 C2 122.4(3) . .
N1 C1 H1 118.8 . .
C2 C1 H1 118.8 . .
C3 C2 C1 120.7(3) . .
C3 C2 H2 119.7 . .
C1 C2 H2 119.7 . .
C7 C8 C9 120.2(3) . .
C7 C8 N2 124.0(3) . .
C9 C8 N2 115.7(3) . .
C5 C6 C7 120.6(3) . .
C5 C6 H6 119.7 . .
C7 C6 H6 119.7 . .
C8 C7 C6 120.0(3) . .
C8 C7 H7 120 . .
C6 C7 H7 120 . .
C6 C5 C4 120.3(3) . .
C6 C5 H5 119.9 . .
C4 C5 H5 119.9 . .
C8 N2 Fe 109.22(18) . .
C8 N2 H2A 109.8 . .
Fe N2 H2A 109.8 . .
C8 N2 H2B 109.8 . .
Fe N2 H2B 109.8 . .
H2A N2 H2B 108.3 . .
C10 N3 Fe 156.5(2) . .
N3 C10 Pt 169.0(3) . .

loop_
_geom_bond_atom_site_label_1
_geom_bond_atom_site_label_2
_geom_bond_distance
_geom_bond_site_symmetry_2
Pt C10 1.991(3) 3
Pt C10 1.991(3) .
Pt C11 1.992(3) 3
Pt C11 1.992(3) .
Fe N3 1.949(2) 3_556
Fe N3 1.949(2) .
Fe N1 1.989(2) .
Fe N1 1.989(2) 3_556
Fe N2 2.031(2) 3_556
Fe N2 2.031(2) .
C11 N4 1.142(4) .
N1 C1 1.323(4) .
N1 C9 1.373(4) .
C9 C4 1.403(4) .
C9 C8 1.412(4) .
C4 C5 1.422(4) .
C4 C3 1.425(4) .
C3 C2 1.342(5) .
C3 H3 0.93 .
C1 C2 1.412(5) .
C1 H1 0.93 .
C2 H2 0.93 .
C8 C7 1.360(4) .
C8 N2 1.454(4) .
C6 C5 1.358(4) .
C6 C7 1.424(4) .
C6 H6 0.93 .
C7 H7 0.93 .
C5 H5 0.93 .
N2 H2A 0.9 .
N2 H2B 0.9 .
N3 C10 1.146(4) .
